data_7109957
loop_
_publ_author_name
'Taishan Wang'
'Xiaxia Liao'
'Jizheng Wang'
'Chunru Wang'
'Mei-Yee Chan'
'Vivian Wing-Wah Yam'

_publ_section_title
;
 Indan-C60: from a crystalline molecule to photovoltaic application
;
_journal_name_full Chem.Commun.
_journal_page_first 9923
_journal_paper_doi 10.1039/c3cc46252h
_journal_volume 49
_journal_year 2013
_chemical_formula_sum 'C71.5 H8 S5'
_chemical_formula_weight 1027.08
_chemical_name_systematic
; 
 ? 
;
_space_group_IT_number 2
_symmetry_cell_setting triclinic
_symmetry_space_group_name_Hall '-P 1'
_symmetry_space_group_name_H-M 'P -1'
_atom_sites_solution_hydrogens geom
_atom_sites_solution_primary direct
_atom_sites_solution_secondary difmap
_audit_creation_method SHELXL-97
_cell_angle_alpha 89.90(3)
_cell_angle_beta 87.03(3)
_cell_angle_gamma 84.22(3)
_cell_formula_units_Z 2
_cell_length_a 9.875(2)
_cell_length_b 14.021(3)
_cell_length_c 14.292(3)
_cell_measurement_temperature 173(2)
_cell_volume 1966.1(7)
_computing_structure_refinement 'SHELXL-97 (Sheldrick, 1997)'
_computing_structure_solution 'SHELXS-97 (Sheldrick, 1990)'
_diffrn_ambient_temperature 173(2)
_diffrn_measured_fraction_theta_full 0.991
_diffrn_measured_fraction_theta_max 0.991
_diffrn_radiation_monochromator graphite
_diffrn_radiation_source 'fine-focus sealed tube'
_diffrn_radiation_type MoK\a
_diffrn_radiation_wavelength 0.71073
_diffrn_reflns_av_R_equivalents 0.0425
_diffrn_reflns_av_sigmaI/netI 0.0380
_diffrn_reflns_limit_h_max 12
_diffrn_reflns_limit_h_min -12
_diffrn_reflns_limit_k_max 17
_diffrn_reflns_limit_k_min -17
_diffrn_reflns_limit_l_max 17
_diffrn_reflns_limit_l_min -17
_diffrn_reflns_number 22809
_diffrn_reflns_theta_full 26.00
_diffrn_reflns_theta_max 26.00
_diffrn_reflns_theta_min 1.43
_exptl_absorpt_coefficient_mu 0.355
_exptl_absorpt_correction_T_max 0.9860
_exptl_absorpt_correction_T_min 0.8682
_exptl_absorpt_correction_type multi-scan
_exptl_crystal_colour black
_exptl_crystal_density_diffrn 1.735
_exptl_crystal_density_method 'not measured'
_exptl_crystal_description plate
_exptl_crystal_F_000 1034
_exptl_crystal_size_max 0.41
_exptl_crystal_size_mid 0.29
_exptl_crystal_size_min 0.04
_refine_diff_density_max 0.349
_refine_diff_density_min -0.308
_refine_diff_density_rms 0.064
_refine_ls_extinction_method none
_refine_ls_goodness_of_fit_ref 0.919
_refine_ls_hydrogen_treatment mixed
_refine_ls_matrix_type full
_refine_ls_number_parameters 691
_refine_ls_number_reflns 7661
_refine_ls_number_restraints 775
_refine_ls_restrained_S_all 0.872
_refine_ls_R_factor_all 0.0556
_refine_ls_R_factor_gt 0.0514
_refine_ls_shift/su_max 0.001
_refine_ls_shift/su_mean 0.000
_refine_ls_structure_factor_coef Fsqd
_refine_ls_weighting_details 'calc w=1/[\s^2^(Fo^2^)+(0.1128P)^2^+1.5822P] where P=(Fo^2^+2Fc^2^)/3'
_refine_ls_weighting_scheme calc
_refine_ls_wR_factor_gt 0.1510
_refine_ls_wR_factor_ref 0.1556
_reflns_number_gt 7170
_reflns_number_total 7661
_reflns_threshold_expression >2sigma(I)
_cod_data_source_file c3cc46252h.txt
_cod_data_source_block mx2102
_cod_original_sg_symbol_H-M P-1
_cod_original_formula_sum 'C71.50 H8 S5'
_cod_database_code 7109957

loop_
_symmetry_equiv_pos_as_xyz
'x, y, z'
'-x, -y, -z'

loop_
_atom_site_label
_atom_site_type_symbol
_atom_site_fract_x
_atom_site_fract_y
_atom_site_fract_z
_atom_site_U_iso_or_equiv
_atom_site_adp_type
_atom_site_occupancy
_atom_site_symmetry_multiplicity
_atom_site_calc_flag
_atom_site_refinement_flags
C5 C 0.4230(2) 0.65476(15) 0.04423(14) 0.0214(4) Uani 1 1 d U
C6 C 0.4293(2) 0.53333(14) 0.16923(15) 0.0214(4) Uani 1 1 d U
C7 C 0.2923(2) 0.89754(15) 0.12704(15) 0.0237(4) Uani 1 1 d U
C8 C 0.4103(2) 0.94107(15) 0.10722(15) 0.0237(4) Uani 1 1 d U
C9 C 0.85989(18) 0.75185(14) 0.34776(14) 0.0179(4) Uani 1 1 d U
C10 C 0.82111(19) 0.84806(14) 0.33690(14) 0.0176(4) Uani 1 1 d U
C11 C 0.6971(2) 0.96172(14) 0.24474(15) 0.0211(4) Uani 1 1 d U
C12 C 0.6177(2) 0.97427(14) 0.16731(15) 0.0234(4) Uani 1 1 d U
C13 C 0.5700(2) 0.63748(15) 0.03048(13) 0.0219(4) Uani 1 1 d U
C14 C 0.5949(2) 0.51109(13) 0.32686(15) 0.0204(4) Uani 1 1 d U
C15 C 0.7088(2) 0.89705(14) 0.39613(14) 0.0192(4) Uani 1 1 d U
C16 C 0.17609(19) 0.81122(15) 0.24101(15) 0.0227(4) Uani 1 1 d U
C17 C 0.5207(2) 0.89258(15) 0.04870(14) 0.0230(4) Uani 1 1 d U
C18 C 0.9351(2) 0.86292(16) 0.56559(15) 0.0253(4) Uani 1 1 d U
H18 H 0.8725 0.9049 0.5329 0.030 Uiso 1 1 calc R
C19 C 0.2926(2) 0.91037(15) 0.38447(15) 0.0222(4) Uani 1 1 d U
C20 C 0.6421(2) 0.56973(15) 0.08511(14) 0.0223(4) Uani 1 1 d U
C21 C 0.2423(2) 0.82284(16) 0.40385(15) 0.0226(4) Uani 1 1 d U
C22 C 0.4216(2) 0.93105(14) 0.42063(14) 0.0211(4) Uani 1 1 d U
C23 C 0.9239(2) 0.76522(15) 0.56734(14) 0.0211(4) Uani 1 1 d U
C24 C 0.6844(2) 0.74705(14) 0.49251(13) 0.0186(4) Uani 1 1 d U
C25 C 0.4424(2) 0.77214(15) 0.49485(13) 0.0200(4) Uani 1 1 d U
C26 C 0.4927(2) 0.98410(14) 0.35099(15) 0.0212(4) Uani 1 1 d U
C27 C 0.3054(2) 0.65889(15) 0.42296(14) 0.0206(4) Uani 1 1 d U
C28 C 0.18286(19) 0.77250(16) 0.33065(15) 0.0235(4) Uani 1 1 d U
C29 C 0.2793(2) 0.80289(15) 0.08922(14) 0.0221(4) Uani 1 1 d U
C30 C 0.9784(2) 0.60193(16) 0.61262(16) 0.0287(5) Uani 1 1 d U
H30A H 0.9900 0.5697 0.6738 0.034 Uiso 1 1 calc R
H30B H 1.0341 0.5641 0.5635 0.034 Uiso 1 1 calc R
C31 C 0.5705(2) 0.51647(14) 0.15605(14) 0.0211(4) Uani 1 1 d U
C32 C 0.8425(2) 0.83080(15) 0.16430(14) 0.0213(4) Uani 1 1 d U
C33 C 0.6486(2) 0.91340(15) 0.08531(14) 0.0234(4) Uani 1 1 d U
C34 C 0.3544(2) 0.60350(15) 0.11261(14) 0.0211(4) Uani 1 1 d U
C35 C 0.5079(2) 0.80209(16) 0.01175(14) 0.0233(4) Uani 1 1 d U
C36 C 0.4707(2) 0.99154(14) 0.18068(15) 0.0232(4) Uani 1 1 d U
C37 C 0.6222(2) 0.72873(16) 0.01083(13) 0.0234(4) Uani 1 1 d U
C38 C 0.4480(2) 0.52823(14) 0.34046(14) 0.0208(4) Uani 1 1 d U
C39 C 0.7582(2) 0.84335(15) 0.08424(14) 0.0222(4) Uani 1 1 d U
C40 C 0.2076(2) 0.74982(16) 0.15947(15) 0.0224(4) Uani 1 1 d U
C41 C 0.3182(2) 0.75265(16) 0.46042(14) 0.0218(4) Uani 1 1 d U
C42 C 0.4173(2) 0.58925(15) 0.42200(14) 0.0213(4) Uani 1 1 d U
C43 C 0.8202(2) 0.67856(16) 0.10291(14) 0.0218(4) Uani 1 1 d U
C44 C 0.7451(2) 0.74868(16) 0.04605(14) 0.0222(4) Uani 1 1 d U
C45 C 0.2216(2) 0.67039(16) 0.34281(15) 0.0223(4) Uani 1 1 d U
C46 C 0.87933(19) 0.72956(15) 0.17608(14) 0.0206(4) Uani 1 1 d U
C47 C 0.8182(2) 0.70657(15) 0.52973(14) 0.0200(4) Uani 1 1 d U
C48 C 0.5445(2) 0.61028(14) 0.45985(13) 0.0187(4) Uani 1 1 d U
C49 C 0.80646(19) 0.69328(14) 0.42499(14) 0.0173(4) Uani 1 1 d U
C50 C 0.5560(2) 0.69908(15) 0.49770(13) 0.0190(4) Uani 1 1 d U
C51 C 0.8125(2) 0.88869(15) 0.24345(14) 0.0201(4) Uani 1 1 d U
C52 C 0.7700(2) 0.59114(15) 0.12163(14) 0.0207(4) Uani 1 1 d U
C53 C 0.2520(2) 0.61197(15) 0.26458(15) 0.0222(4) Uani 1 1 d U
C54 C 1.0161(2) 0.70346(16) 0.61606(14) 0.0231(4) Uani 1 1 d U
C55 C 0.4097(2) 0.99644(14) 0.27074(16) 0.0227(4) Uani 1 1 d U
C56 C 0.6546(2) 0.50471(14) 0.23619(14) 0.0200(4) Uani 1 1 d U
C57 C 0.2282(2) 0.90257(15) 0.22099(16) 0.0235(4) Uani 1 1 d U
C58 C 0.2857(2) 0.95098(15) 0.29116(15) 0.0232(4) Uani 1 1 d U
C59 C 0.7766(2) 0.55101(14) 0.21510(14) 0.0204(4) Uani 1 1 d U
C60 C 0.88544(19) 0.69129(15) 0.26595(14) 0.0188(4) Uani 1 1 d U
C61 C 0.2445(2) 0.65240(15) 0.17119(14) 0.0210(4) Uani 1 1 d U
C62 C 0.4944(2) 0.86313(15) 0.47495(14) 0.0203(4) Uani 1 1 d U
C63 C 0.3672(2) 0.53905(14) 0.26359(15) 0.0208(4) Uani 1 1 d U
C64 C 0.8269(2) 0.61542(15) 0.58898(14) 0.0236(4) Uani 1 1 d U
H64A H 0.8020 0.5601 0.5530 0.028 Uiso 1 1 calc R
H64B H 0.7667 0.6239 0.6465 0.028 Uiso 1 1 calc R
C65 C 0.83240(19) 0.60039(14) 0.28554(14) 0.0188(4) Uani 1 1 d U
C66 C 0.6414(2) 0.84794(14) 0.46513(13) 0.0180(4) Uani 1 1 d U
C67 C 0.6557(2) 0.56113(14) 0.39996(14) 0.0192(4) Uani 1 1 d U
C68 C 1.0397(2) 0.89886(18) 0.61244(16) 0.0299(5) Uani 1 1 d U
H68 H 1.0481 0.9658 0.6120 0.036 Uiso 1 1 calc R
C200 C 1.1208(2) 0.73891(18) 0.66100(16) 0.0303(5) Uani 1 1 d U
H200 H 1.1848 0.6968 0.6924 0.036 Uiso 1 1 calc R
C201 C 1.1317(2) 0.83695(19) 0.65983(17) 0.0326(5) Uani 1 1 d U
H201 H 1.2026 0.8620 0.6916 0.039 Uiso 1 1 calc R
C202 C 0.6339(2) 0.96651(14) 0.33840(15) 0.0209(4) Uani 1 1 d U
C203 C 0.3841(2) 0.75640(16) 0.03323(14) 0.0232(4) Uani 1 1 d U
C205 C 0.7741(2) 0.60353(14) 0.37966(14) 0.0186(4) Uani 1 1 d U
S3 S 1.11124(7) 0.45278(5) 0.12050(5) 0.03858(18) Uani 1 1 d U
S4 S 0.88475(7) 0.32653(5) 0.07529(5) 0.04238(19) Uani 1 1 d U
S2 S 0.78169(8) 0.79967(6) 0.79551(5) 0.0487(2) Uani 1 1 d U
S1 S 0.49785(11) 0.73793(7) 0.75798(7) 0.0641(3) Uani 1 1 d U
S5 S 0.96279(10) 0.06595(6) 0.08508(7) 0.0601(2) Uani 1 1 d U
C211 C 1.0000 0.0000 0.0000 0.0423(9) Uani 1 2 d SU
C212 C 0.9984(2) 0.38941(16) 0.09866(15) 0.0269(5) Uani 1 1 d U
C213 C 0.6400(3) 0.76894(18) 0.77716(17) 0.0399(6) Uani 1 1 d U

loop_
_atom_site_aniso_label
_atom_site_aniso_U_11
_atom_site_aniso_U_22
_atom_site_aniso_U_33
_atom_site_aniso_U_23
_atom_site_aniso_U_13
_atom_site_aniso_U_12
C5 0.0234(10) 0.0264(10) 0.0156(9) -0.0060(8) -0.0072(8) -0.0046(8)
C6 0.0261(10) 0.0169(9) 0.0228(10) -0.0052(8) -0.0063(8) -0.0079(8)
C7 0.0219(10) 0.0222(10) 0.0265(11) 0.0029(8) -0.0096(8) 0.0048(8)
C8 0.0290(11) 0.0185(10) 0.0240(10) 0.0078(8) -0.0096(9) -0.0004(8)
C9 0.0111(8) 0.0239(10) 0.0194(10) -0.0013(8) -0.0035(7) -0.0039(7)
C10 0.0146(9) 0.0201(9) 0.0196(9) -0.0004(7) -0.0042(7) -0.0068(7)
C11 0.0229(10) 0.0140(9) 0.0281(11) 0.0029(8) -0.0029(8) -0.0092(8)
C12 0.0303(11) 0.0142(9) 0.0272(11) 0.0086(8) -0.0043(9) -0.0080(8)
C13 0.0265(10) 0.0279(11) 0.0112(9) -0.0057(8) -0.0016(8) -0.0025(8)
C14 0.0269(10) 0.0109(9) 0.0240(10) 0.0026(7) -0.0051(8) -0.0024(7)
C15 0.0206(9) 0.0163(9) 0.0219(10) -0.0046(7) -0.0055(8) -0.0054(7)
C16 0.0107(8) 0.0274(11) 0.0300(11) -0.0043(9) -0.0033(8) 0.0000(8)
C17 0.0258(10) 0.0254(11) 0.0185(10) 0.0111(8) -0.0056(8) -0.0033(8)
C18 0.0275(11) 0.0275(11) 0.0220(10) 0.0006(8) -0.0057(8) -0.0056(9)
C19 0.0181(9) 0.0221(10) 0.0248(10) -0.0073(8) 0.0017(8) 0.0043(8)
C20 0.0260(10) 0.0230(10) 0.0172(10) -0.0094(8) 0.0004(8) 0.0004(8)
C21 0.0141(9) 0.0305(11) 0.0219(10) -0.0044(8) 0.0043(8) 0.0018(8)
C22 0.0221(10) 0.0184(10) 0.0219(10) -0.0087(8) 0.0008(8) 0.0009(8)
C23 0.0216(10) 0.0271(11) 0.0149(9) -0.0022(8) -0.0014(8) -0.0046(8)
C24 0.0221(10) 0.0199(10) 0.0142(9) -0.0011(7) -0.0023(7) -0.0037(8)
C25 0.0230(10) 0.0261(10) 0.0111(9) -0.0030(7) 0.0028(7) -0.0045(8)
C26 0.0253(10) 0.0119(9) 0.0264(10) -0.0054(8) -0.0046(8) 0.0005(8)
C27 0.0180(9) 0.0275(11) 0.0170(9) 0.0015(8) 0.0033(7) -0.0088(8)
C28 0.0116(9) 0.0299(11) 0.0285(11) -0.0048(9) 0.0043(8) -0.0017(8)
C29 0.0189(9) 0.0265(11) 0.0214(10) 0.0024(8) -0.0102(8) -0.0001(8)
C30 0.0327(12) 0.0270(11) 0.0263(11) 0.0035(9) -0.0075(9) 0.0002(9)
C31 0.0279(10) 0.0133(9) 0.0222(10) -0.0063(7) -0.0034(8) -0.0015(8)
C32 0.0161(9) 0.0280(11) 0.0208(10) 0.0037(8) 0.0019(8) -0.0088(8)
C33 0.0302(11) 0.0227(10) 0.0188(10) 0.0092(8) -0.0024(8) -0.0098(9)
C34 0.0212(10) 0.0234(10) 0.0206(10) -0.0052(8) -0.0072(8) -0.0074(8)
C35 0.0262(10) 0.0326(11) 0.0118(9) 0.0056(8) -0.0054(8) -0.0043(9)
C36 0.0281(11) 0.0133(9) 0.0290(11) 0.0073(8) -0.0099(9) -0.0023(8)
C37 0.0278(11) 0.0322(11) 0.0098(9) -0.0002(8) 0.0013(8) -0.0027(9)
C38 0.0271(10) 0.0144(9) 0.0222(10) 0.0052(8) -0.0027(8) -0.0089(8)
C39 0.0225(10) 0.0289(11) 0.0164(9) 0.0054(8) 0.0019(8) -0.0099(8)
C40 0.0143(9) 0.0286(11) 0.0252(10) -0.0005(8) -0.0075(8) -0.0034(8)
C41 0.0182(9) 0.0296(11) 0.0168(9) -0.0026(8) 0.0070(8) -0.0023(8)
C42 0.0256(10) 0.0218(10) 0.0179(9) 0.0060(8) 0.0010(8) -0.0107(8)
C43 0.0153(9) 0.0310(11) 0.0178(10) -0.0031(8) 0.0056(7) 0.0008(8)
C44 0.0220(10) 0.0320(11) 0.0123(9) 0.0010(8) 0.0055(8) -0.0055(8)
C45 0.0150(9) 0.0293(11) 0.0240(10) 0.0007(8) 0.0024(8) -0.0099(8)
C46 0.0127(9) 0.0285(11) 0.0202(10) -0.0005(8) 0.0038(7) -0.0024(8)
C47 0.0211(10) 0.0225(10) 0.0167(9) -0.0010(8) -0.0033(8) -0.0027(8)
C48 0.0226(10) 0.0204(10) 0.0140(9) 0.0065(7) -0.0025(7) -0.0057(8)
C49 0.0169(9) 0.0172(9) 0.0180(9) 0.0027(7) -0.0041(7) -0.0015(7)
C50 0.0207(9) 0.0256(10) 0.0112(9) 0.0023(7) 0.0004(7) -0.0051(8)
C51 0.0174(9) 0.0211(10) 0.0237(10) 0.0036(8) -0.0021(8) -0.0108(8)
C52 0.0197(9) 0.0230(10) 0.0179(10) -0.0079(8) 0.0018(8) 0.0037(8)
C53 0.0178(9) 0.0249(10) 0.0261(11) -0.0001(8) -0.0035(8) -0.0129(8)
C54 0.0226(10) 0.0289(11) 0.0172(9) -0.0017(8) -0.0019(8) 0.0005(8)
C55 0.0245(10) 0.0115(9) 0.0316(11) -0.0003(8) -0.0061(9) 0.0030(8)
C56 0.0244(10) 0.0128(9) 0.0225(10) -0.0028(7) -0.0049(8) 0.0015(7)
C57 0.0152(9) 0.0227(10) 0.0313(11) -0.0003(9) -0.0053(8) 0.0061(8)
C58 0.0195(10) 0.0188(10) 0.0296(11) -0.0033(8) -0.0045(8) 0.0075(8)
C59 0.0199(9) 0.0170(9) 0.0228(10) -0.0056(8) -0.0001(8) 0.0056(7)
C60 0.0107(8) 0.0229(10) 0.0222(10) -0.0021(8) -0.0004(7) 0.0009(7)
C61 0.0161(9) 0.0259(10) 0.0231(10) -0.0023(8) -0.0063(8) -0.0091(8)
C62 0.0219(10) 0.0228(10) 0.0160(9) -0.0083(8) 0.0000(8) -0.0015(8)
C63 0.0227(10) 0.0160(9) 0.0256(10) -0.0005(8) -0.0027(8) -0.0102(8)
C64 0.0294(11) 0.0245(11) 0.0177(10) 0.0032(8) -0.0055(8) -0.0037(8)
C65 0.0144(9) 0.0198(10) 0.0212(10) -0.0014(8) -0.0040(7) 0.0050(7)
C66 0.0200(9) 0.0193(10) 0.0151(9) -0.0059(7) -0.0032(7) -0.0024(7)
C67 0.0234(10) 0.0150(9) 0.0194(10) 0.0052(7) -0.0053(8) -0.0014(7)
C68 0.0322(12) 0.0313(12) 0.0278(12) -0.0052(9) -0.0038(9) -0.0102(9)
C200 0.0246(11) 0.0419(13) 0.0247(11) 0.0004(10) -0.0076(9) -0.0014(10)
C201 0.0256(11) 0.0466(14) 0.0282(12) -0.0062(10) -0.0083(9) -0.0122(10)
C202 0.0250(10) 0.0116(9) 0.0273(11) -0.0023(8) -0.0045(8) -0.0056(7)
C203 0.0271(10) 0.0297(11) 0.0143(9) 0.0012(8) -0.0080(8) -0.0061(9)
C205 0.0211(9) 0.0153(9) 0.0189(9) 0.0021(7) -0.0050(8) 0.0030(7)
S3 0.0336(3) 0.0400(4) 0.0435(4) -0.0144(3) 0.0027(3) -0.0127(3)
S4 0.0398(4) 0.0428(4) 0.0477(4) -0.0072(3) -0.0120(3) -0.0146(3)
S2 0.0516(4) 0.0477(4) 0.0420(4) 0.0101(3) 0.0077(3) 0.0135(3)
S1 0.0819(6) 0.0563(5) 0.0566(5) -0.0101(4) -0.0102(4) -0.0154(4)
S5 0.0636(5) 0.0500(5) 0.0675(6) 0.0021(4) 0.0032(4) -0.0135(4)
C211 0.0305(17) 0.0347(19) 0.063(3) 0.0212(18) -0.0068(17) -0.0108(15)
C212 0.0282(11) 0.0276(11) 0.0237(11) -0.0042(9) -0.0023(9) 0.0033(9)
C213 0.0638(17) 0.0284(12) 0.0235(12) 0.0015(10) 0.0046(11) 0.0111(12)

loop_
_atom_type_symbol
_atom_type_description
_atom_type_scat_dispersion_real
_atom_type_scat_dispersion_imag
_atom_type_scat_source
C C 0.0033 0.0016 'International Tables Vol C Tables 4.2.6.8 and 6.1.1.4'
H H 0.0000 0.0000 'International Tables Vol C Tables 4.2.6.8 and 6.1.1.4'
S S 0.1246 0.1234 'International Tables Vol C Tables 4.2.6.8 and 6.1.1.4'

loop_
_geom_angle_atom_site_label_1
_geom_angle_atom_site_label_2
_geom_angle_atom_site_label_3
_geom_angle
_geom_angle_site_symmetry_1
C34 C5 C203 119.53(19) .
C34 C5 C13 119.81(19) .
C203 C5 C13 108.37(19) .
C31 C6 C34 120.04(19) .
C31 C6 C63 119.63(19) .
C34 C6 C63 108.05(18) .
C8 C7 C57 120.2(2) .
C8 C7 C29 119.77(19) .
C57 C7 C29 107.90(19) .
C7 C8 C36 119.9(2) .
C7 C8 C17 120.24(19) .
C36 C8 C17 107.69(19) .
C10 C9 C60 119.42(18) .
C10 C9 C49 123.74(18) .
C60 C9 C49 107.87(17) .
C9 C10 C51 119.96(18) .
C9 C10 C15 120.77(18) .
C51 C10 C15 107.45(17) .
C12 C11 C202 120.32(19) .
C12 C11 C51 120.19(19) .
C202 C11 C51 108.17(18) .
C11 C12 C36 119.75(19) .
C11 C12 C33 120.04(19) .
C36 C12 C33 108.04(19) .
C20 C13 C37 120.10(19) .
C20 C13 C5 119.89(19) .
C37 C13 C5 107.79(19) .
C56 C14 C38 119.63(19) .
C56 C14 C67 120.86(19) .
C38 C14 C67 108.31(18) .
C66 C15 C202 120.42(18) .
C66 C15 C10 120.88(18) .
C202 C15 C10 107.65(17) .
C28 C16 C40 120.03(19) .
C28 C16 C57 120.02(19) .
C40 C16 C57 108.01(19) .
C35 C17 C33 120.04(19) .
C35 C17 C8 120.01(19) .
C33 C17 C8 108.30(19) .
C23 C18 C68 119.1(2) .
C23 C18 H18 120.4 .
C68 C18 H18 120.4 .
C21 C19 C58 120.26(19) .
C21 C19 C22 120.02(19) .
C58 C19 C22 107.36(19) .
C13 C20 C31 120.12(19) .
C13 C20 C52 119.5(2) .
C31 C20 C52 108.19(18) .
C19 C21 C41 119.90(19) .
C19 C21 C28 119.7(2) .
C41 C21 C28 108.14(19) .
C62 C22 C26 119.80(18) .
C62 C22 C19 119.86(19) .
C26 C22 C19 108.52(18) .
C18 C23 C54 120.3(2) .
C18 C23 C47 131.39(19) .
C54 C23 C47 108.12(18) .
C50 C24 C66 104.79(16) .
C50 C24 C47 125.36(17) .
C66 C24 C47 128.37(17) .
C50 C24 C49 114.54(16) .
C66 C24 C49 114.34(16) .
C47 C24 C49 57.87(12) .
C41 C25 C50 121.40(19) .
C41 C25 C62 119.90(19) .
C50 C25 C62 108.65(17) .
C202 C26 C22 119.38(19) .
C202 C26 C55 120.09(19) .
C22 C26 C55 108.10(18) .
C42 C27 C41 119.36(18) .
C42 C27 C45 120.27(19) .
C41 C27 C45 108.08(19) .
C16 C28 C21 120.2(2) .
C16 C28 C45 120.10(19) .
C21 C28 C45 107.64(19) .
C203 C29 C40 119.92(19) .
C203 C29 C7 120.25(19) .
C40 C29 C7 108.04(18) .
C54 C30 C64 102.98(18) .
C54 C30 H30A 111.2 .
C64 C30 H30A 111.2 .
C54 C30 H30B 111.2 .
C64 C30 H30B 111.2 .
H30A C30 H30B 109.1 .
C6 C31 C20 119.87(19) .
C6 C31 C56 120.12(19) .
C20 C31 C56 107.81(18) .
C51 C32 C46 119.21(18) .
C51 C32 C39 120.00(19) .
C46 C32 C39 108.00(18) .
C39 C33 C17 120.10(19) .
C39 C33 C12 119.79(19) .
C17 C33 C12 107.87(19) .
C5 C34 C6 120.27(19) .
C5 C34 C61 119.75(19) .
C6 C34 C61 108.23(18) .
C17 C35 C37 119.92(19) .
C17 C35 C203 119.6(2) .
C37 C35 C203 108.06(19) .
C55 C36 C12 120.03(19) .
C55 C36 C8 120.0(2) .
C12 C36 C8 108.10(19) .
C44 C37 C35 120.1(2) .
C44 C37 C13 120.1(2) .
C35 C37 C13 108.16(19) .
C63 C38 C42 120.26(19) .
C63 C38 C14 120.18(19) .
C42 C38 C14 108.02(18) .
C33 C39 C32 120.39(19) .
C33 C39 C44 120.02(19) .
C32 C39 C44 107.70(18) .
C61 C40 C29 120.05(19) .
C61 C40 C16 119.80(19) .
C29 C40 C16 108.11(18) .
C25 C41 C21 120.20(19) .
C25 C41 C27 119.23(19) .
C21 C41 C27 108.24(18) .
C27 C42 C38 119.47(19) .
C27 C42 C48 120.56(19) .
C38 C42 C48 108.61(18) .
C52 C43 C44 119.85(19) .
C52 C43 C46 120.32(19) .
C44 C43 C46 107.79(18) .
C37 C44 C43 119.99(19) .
C37 C44 C39 119.9(2) .
C43 C44 C39 108.01(18) .
C53 C45 C27 119.99(19) .
C53 C45 C28 119.66(19) .
C27 C45 C28 107.90(18) .
C60 C46 C32 119.64(19) .
C60 C46 C43 120.07(19) .
C32 C46 C43 108.49(18) .
C24 C47 C23 125.19(18) .
C24 C47 C49 65.06(13) .
C23 C47 C49 121.30(17) .
C24 C47 C64 120.58(18) .
C23 C47 C64 104.65(16) .
C49 C47 C64 116.42(17) .
C50 C48 C42 120.16(19) .
C50 C48 C67 121.05(18) .
C42 C48 C67 107.23(17) .
C9 C49 C205 105.21(16) .
C9 C49 C47 127.86(17) .
C205 C49 C47 124.92(17) .
C9 C49 C24 115.71(16) .
C205 C49 C24 115.40(16) .
C47 C49 C24 57.07(12) .
C48 C50 C25 119.15(18) .
C48 C50 C24 123.82(18) .
C25 C50 C24 108.23(17) .
C32 C51 C11 119.58(19) .
C32 C51 C10 120.59(18) .
C11 C51 C10 108.14(18) .
C43 C52 C59 119.73(18) .
C43 C52 C20 120.51(19) .
C59 C52 C20 107.41(18) .
C45 C53 C63 119.94(19) .
C45 C53 C61 120.17(19) .
C63 C53 C61 107.92(18) .
C200 C54 C23 120.5(2) .
C200 C54 C30 128.9(2) .
C23 C54 C30 110.57(19) .
C36 C55 C26 120.05(19) .
C36 C55 C58 119.9(2) .
C26 C55 C58 108.09(19) .
C14 C56 C59 119.12(18) .
C14 C56 C31 120.19(19) .
C59 C56 C31 107.91(18) .
C58 C57 C7 119.9(2) .
C58 C57 C16 119.9(2) .
C7 C57 C16 107.94(19) .
C57 C58 C55 120.1(2) .
C57 C58 C19 119.9(2) .
C55 C58 C19 107.93(18) .
C65 C59 C56 119.41(19) .
C65 C59 C52 119.92(19) .
C56 C59 C52 108.68(18) .
C46 C60 C9 121.08(18) .
C46 C60 C65 119.58(19) .
C9 C60 C65 108.79(17) .
C40 C61 C34 120.14(19) .
C40 C61 C53 120.24(19) .
C34 C61 C53 107.83(18) .
C22 C62 C66 120.95(19) .
C22 C62 C25 120.12(19) .
C66 C62 C25 108.52(18) .
C38 C63 C6 120.25(19) .
C38 C63 C53 120.07(19) .
C6 C63 C53 107.96(18) .
C47 C64 C30 102.93(17) .
C47 C64 H64A 111.2 .
C30 C64 H64A 111.2 .
C47 C64 H64B 111.2 .
C30 C64 H64B 111.2 .
H64A C64 H64B 109.1 .
C59 C65 C205 121.41(19) .
C59 C65 C60 120.38(19) .
C205 C65 C60 108.13(17) .
C15 C66 C62 118.90(18) .
C15 C66 C24 123.78(18) .
C62 C66 C24 108.20(17) .
C205 C67 C14 119.65(19) .
C205 C67 C48 120.70(18) .
C14 C67 C48 107.83(17) .
C18 C68 C201 120.2(2) .
C18 C68 H68 119.9 .
C201 C68 H68 119.9 .
C54 C200 C201 119.2(2) .
C54 C200 H200 120.4 .
C201 C200 H200 120.4 .
C200 C201 C68 120.6(2) .
C200 C201 H201 119.7 .
C68 C201 H201 119.7 .
C26 C202 C15 120.41(19) .
C26 C202 C11 119.76(19) .
C15 C202 C11 108.58(18) .
C29 C203 C5 120.61(19) .
C29 C203 C35 120.2(2) .
C5 C203 C35 107.62(19) .
C67 C205 C65 119.48(18) .
C67 C205 C49 123.55(18) .
C65 C205 C49 108.51(17) .
S5 C211 S5 180.00(11) 2_755
S4 C212 S3 179.13(18) .
S2 C213 S1 179.6(2) .

loop_
_geom_bond_atom_site_label_1
_geom_bond_atom_site_label_2
_geom_bond_distance
_geom_bond_site_symmetry_2
C5 C34 1.399(3) .
C5 C203 1.449(3) .
C5 C13 1.450(3) .
C6 C31 1.393(3) .
C6 C34 1.443(3) .
C6 C63 1.451(3) .
C7 C8 1.386(3) .
C7 C57 1.453(3) .
C7 C29 1.454(3) .
C8 C36 1.453(3) .
C8 C17 1.452(3) .
C9 C10 1.375(3) .
C9 C60 1.443(3) .
C9 C49 1.482(3) .
C10 C51 1.454(3) .
C10 C15 1.473(3) .
C11 C12 1.390(3) .
C11 C202 1.446(3) .
C11 C51 1.453(3) .
C12 C36 1.450(3) .
C12 C33 1.452(3) .
C13 C20 1.392(3) .
C13 C37 1.449(3) .
C14 C56 1.395(3) .
C14 C38 1.449(3) .
C14 C67 1.448(3) .
C15 C66 1.383(3) .
C15 C202 1.446(3) .
C16 C28 1.393(3) .
C16 C40 1.452(3) .
C16 C57 1.450(3) .
C17 C35 1.395(3) .
C17 C33 1.448(3) .
C18 C23 1.386(3) .
C18 C68 1.395(3) .
C18 H18 0.9500 .
C19 C21 1.392(3) .
C19 C58 1.451(3) .
C19 C22 1.455(3) .
C20 C31 1.455(3) .
C20 C52 1.450(3) .
C21 C41 1.447(3) .
C21 C28 1.445(3) .
C22 C62 1.394(3) .
C22 C26 1.438(3) .
C23 C54 1.403(3) .
C23 C47 1.512(3) .
C24 C50 1.493(3) .
C24 C66 1.493(3) .
C24 C47 1.507(3) .
C24 C49 1.628(3) .
C25 C41 1.397(3) .
C25 C50 1.443(3) .
C25 C62 1.445(3) .
C26 C202 1.394(3) .
C26 C55 1.444(3) .
C27 C42 1.399(3) .
C27 C41 1.440(3) .
C27 C45 1.447(3) .
C28 C45 1.457(3) .
C29 C203 1.384(3) .
C29 C40 1.446(3) .
C30 C54 1.509(3) .
C30 C64 1.543(3) .
C30 H30A 0.9900 .
C30 H30B 0.9900 .
C31 C56 1.449(3) .
C32 C51 1.395(3) .
C32 C46 1.441(3) .
C32 C39 1.449(3) .
C33 C39 1.386(3) .
C34 C61 1.451(3) .
C35 C37 1.448(3) .
C35 C203 1.455(3) .
C36 C55 1.391(3) .
C37 C44 1.391(3) .
C38 C63 1.390(3) .
C38 C42 1.448(3) .
C39 C44 1.456(3) .
C40 C61 1.390(3) .
C42 C48 1.450(3) .
C43 C52 1.388(3) .
C43 C44 1.446(3) .
C43 C46 1.447(3) .
C45 C53 1.389(3) .
C46 C60 1.393(3) .
C47 C49 1.521(3) .
C47 C64 1.530(3) .
C48 C50 1.376(3) .
C48 C67 1.471(3) .
C49 C205 1.487(3) .
C52 C59 1.451(3) .
C53 C63 1.451(3) .
C53 C61 1.452(3) .
C54 C200 1.379(3) .
C55 C58 1.453(3) .
C56 C59 1.443(3) .
C57 C58 1.388(3) .
C59 C65 1.391(3) .
C60 C65 1.447(3) .
C62 C66 1.445(3) .
C64 H64A 0.9900 .
C64 H64B 0.9900 .
C65 C205 1.434(3) .
C67 C205 1.382(3) .
C68 C201 1.394(4) .
C68 H68 0.9500 .
C200 C201 1.390(4) .
C200 H200 0.9500 .
C201 H201 0.9500 .
S3 C212 1.537(2) .
S4 C212 1.546(2) .
S2 C213 1.540(3) .
S1 C213 1.548(3) .
S5 C211 1.5355(11) .
C211 S5 1.5355(11) 2_755

loop_
_geom_torsion_atom_site_label_1
_geom_torsion_atom_site_label_2
_geom_torsion_atom_site_label_3
_geom_torsion_atom_site_label_4
_geom_torsion
C57 C7 C8 C36 0.3(3)
C29 C7 C8 C36 -137.7(2)
C57 C7 C8 C17 138.1(2)
C29 C7 C8 C17 0.2(3)
C60 C9 C10 C51 -2.9(3)
C49 C9 C10 C51 -146.09(19)
C60 C9 C10 C15 135.32(19)
C49 C9 C10 C15 -7.8(3)
C202 C11 C12 C36 -0.5(3)
C51 C11 C12 C36 138.8(2)
C202 C11 C12 C33 -138.4(2)
C51 C11 C12 C33 0.9(3)
C34 C5 C13 C20 0.2(3)
C203 C5 C13 C20 142.32(19)
C34 C5 C13 C37 -142.12(19)
C203 C5 C13 C37 0.0(2)
C9 C10 C15 C66 1.2(3)
C51 C10 C15 C66 143.96(19)
C9 C10 C15 C202 -142.88(18)
C51 C10 C15 C202 -0.1(2)
C7 C8 C17 C35 0.4(3)
C36 C8 C17 C35 142.76(19)
C7 C8 C17 C33 -142.75(19)
C36 C8 C17 C33 -0.4(2)
C37 C13 C20 C31 137.6(2)
C5 C13 C20 C31 -0.2(3)
C37 C13 C20 C52 -0.3(3)
C5 C13 C20 C52 -138.1(2)
C58 C19 C21 C41 137.7(2)
C22 C19 C21 C41 0.3(3)
C58 C19 C21 C28 -0.1(3)
C22 C19 C21 C28 -137.5(2)
C21 C19 C22 C62 -0.2(3)
C58 C19 C22 C62 -142.44(19)
C21 C19 C22 C26 142.60(19)
C58 C19 C22 C26 0.4(2)
C68 C18 C23 C54 0.3(3)
C68 C18 C23 C47 175.3(2)
C62 C22 C26 C202 0.3(3)
C19 C22 C26 C202 -142.54(19)
C62 C22 C26 C55 142.41(19)
C19 C22 C26 C55 -0.4(2)
C40 C16 C28 C21 138.0(2)
C57 C16 C28 C21 -0.3(3)
C40 C16 C28 C45 0.0(3)
C57 C16 C28 C45 -138.3(2)
C19 C21 C28 C16 0.2(3)
C41 C21 C28 C16 -142.10(19)
C19 C21 C28 C45 142.73(19)
C41 C21 C28 C45 0.5(2)
C8 C7 C29 C203 -0.3(3)
C57 C7 C29 C203 -142.85(19)
C8 C7 C29 C40 142.58(19)
C57 C7 C29 C40 0.0(2)
C34 C6 C31 C20 0.0(3)
C63 C6 C31 C20 -137.8(2)
C34 C6 C31 C56 137.8(2)
C63 C6 C31 C56 0.0(3)
C13 C20 C31 C6 0.0(3)
C52 C20 C31 C6 142.15(19)
C13 C20 C31 C56 -142.37(19)
C52 C20 C31 C56 -0.3(2)
C35 C17 C33 C39 -0.4(3)
C8 C17 C33 C39 142.72(19)
C35 C17 C33 C12 -142.60(19)
C8 C17 C33 C12 0.5(2)
C11 C12 C33 C39 -0.5(3)
C36 C12 C33 C39 -142.81(19)
C11 C12 C33 C17 141.83(19)
C36 C12 C33 C17 -0.5(2)
C203 C5 C34 C6 -138.1(2)
C13 C5 C34 C6 -0.2(3)
C203 C5 C34 C61 0.5(3)
C13 C5 C34 C61 138.4(2)
C31 C6 C34 C5 0.1(3)
C63 C6 C34 C5 142.21(19)
C31 C6 C34 C61 -142.75(19)
C63 C6 C34 C61 -0.6(2)
C33 C17 C35 C37 0.6(3)
C8 C17 C35 C37 -138.3(2)
C33 C17 C35 C203 138.1(2)
C8 C17 C35 C203 -0.8(3)
C11 C12 C36 C55 0.6(3)
C33 C12 C36 C55 143.05(19)
C11 C12 C36 C8 -142.19(19)
C33 C12 C36 C8 0.2(2)
C7 C8 C36 C55 -0.2(3)
C17 C8 C36 C55 -142.75(19)
C7 C8 C36 C12 142.60(19)
C17 C8 C36 C12 0.1(2)
C17 C35 C37 C44 -0.5(3)
C203 C35 C37 C44 -142.36(19)
C17 C35 C37 C13 142.55(19)
C203 C35 C37 C13 0.7(2)
C20 C13 C37 C44 0.4(3)
C5 C13 C37 C44 142.64(19)
C20 C13 C37 C35 -142.68(19)
C5 C13 C37 C35 -0.4(2)
C56 C14 C38 C63 -0.5(3)
C67 C14 C38 C63 143.51(19)
C56 C14 C38 C42 -143.90(18)
C67 C14 C38 C42 0.2(2)
C17 C33 C39 C32 -138.1(2)
C12 C33 C39 C32 -0.3(3)
C17 C33 C39 C44 0.2(3)
C12 C33 C39 C44 137.9(2)
C51 C32 C39 C33 0.7(3)
C46 C32 C39 C33 142.01(19)
C51 C32 C39 C44 -142.01(19)
C46 C32 C39 C44 -0.7(2)
C203 C29 C40 C61 0.4(3)
C7 C29 C40 C61 -142.56(19)
C203 C29 C40 C16 142.93(19)
C7 C29 C40 C16 -0.1(2)
C28 C16 C40 C61 0.0(3)
C57 C16 C40 C61 142.71(19)
C28 C16 C40 C29 -142.61(19)
C57 C16 C40 C29 0.1(2)
C50 C25 C41 C21 -140.7(2)
C62 C25 C41 C21 0.8(3)
C50 C25 C41 C27 -3.0(3)
C62 C25 C41 C27 138.6(2)
C19 C21 C41 C25 -0.6(3)
C28 C21 C41 C25 141.53(19)
C19 C21 C41 C27 -142.50(19)
C28 C21 C41 C27 -0.3(2)
C42 C27 C41 C25 0.1(3)
C45 C27 C41 C25 -142.23(19)
C42 C27 C41 C21 142.45(19)
C45 C27 C41 C21 0.1(2)
C41 C27 C42 C38 -138.28(19)
C45 C27 C42 C38 -0.5(3)
C41 C27 C42 C48 1.1(3)
C45 C27 C42 C48 138.9(2)
C63 C38 C42 C27 0.3(3)
C14 C38 C42 C27 143.59(18)
C63 C38 C42 C48 -143.49(19)
C14 C38 C42 C48 -0.2(2)
C35 C37 C44 C43 138.3(2)
C13 C37 C44 C43 -0.4(3)
C35 C37 C44 C39 0.3(3)
C13 C37 C44 C39 -138.4(2)
C52 C43 C44 C37 0.5(3)
C46 C43 C44 C37 -142.22(19)
C52 C43 C44 C39 142.85(19)
C46 C43 C44 C39 0.2(2)
C33 C39 C44 C37 -0.1(3)
C32 C39 C44 C37 142.79(19)
C33 C39 C44 C43 -142.55(19)
C32 C39 C44 C43 0.4(2)
C42 C27 C45 C53 0.1(3)
C41 C27 C45 C53 142.12(19)
C42 C27 C45 C28 -141.75(19)
C41 C27 C45 C28 0.2(2)
C16 C28 C45 C53 0.1(3)
C21 C28 C45 C53 -142.47(18)
C16 C28 C45 C27 142.18(19)
C21 C28 C45 C27 -0.4(2)
C51 C32 C46 C60 -0.5(3)
C39 C32 C46 C60 -142.11(18)
C51 C32 C46 C43 142.47(18)
C39 C32 C46 C43 0.8(2)
C52 C43 C46 C60 -0.3(3)
C44 C43 C46 C60 142.14(18)
C52 C43 C46 C32 -143.10(18)
C44 C43 C46 C32 -0.6(2)
C50 C24 C47 C23 -149.13(19)
C66 C24 C47 C23 14.8(3)
C49 C24 C47 C23 111.9(2)
C50 C24 C47 C49 99.0(2)
C66 C24 C47 C49 -97.1(2)
C50 C24 C47 C64 -8.2(3)
C66 C24 C47 C64 155.73(19)
C49 C24 C47 C64 -107.2(2)
C18 C23 C47 C24 -10.0(3)
C54 C23 C47 C24 165.47(19)
C18 C23 C47 C49 70.0(3)
C54 C23 C47 C49 -114.6(2)
C18 C23 C47 C64 -155.8(2)
C54 C23 C47 C64 19.6(2)
C27 C42 C48 C50 0.4(3)
C38 C42 C48 C50 143.70(18)
C27 C42 C48 C67 -143.18(19)
C38 C42 C48 C67 0.1(2)
C10 C9 C49 C205 134.84(19)
C60 C9 C49 C205 -11.9(2)
C10 C9 C49 C47 -60.8(3)
C60 C9 C49 C47 152.43(19)
C10 C9 C49 C24 6.2(3)
C60 C9 C49 C24 -140.52(16)
C24 C47 C49 C9 98.7(2)
C23 C47 C49 C9 -18.8(3)
C64 C47 C49 C9 -148.01(19)
C24 C47 C49 C205 -99.9(2)
C23 C47 C49 C205 142.7(2)
C64 C47 C49 C205 13.4(3)
C23 C47 C49 C24 -117.5(2)
C64 C47 C49 C24 113.3(2)
C50 C24 C49 C9 122.34(18)
C66 C24 C49 C9 1.4(2)
C47 C24 C49 C9 -119.98(19)
C50 C24 C49 C205 -1.1(2)
C66 C24 C49 C205 -122.06(18)
C47 C24 C49 C205 116.58(19)
C50 C24 C49 C47 -117.68(19)
C66 C24 C49 C47 121.36(19)
C42 C48 C50 C25 -3.1(3)
C67 C48 C50 C25 135.43(19)
C42 C48 C50 C24 -146.72(19)
C67 C48 C50 C24 -8.2(3)
C41 C25 C50 C48 4.5(3)
C62 C25 C50 C48 -140.83(18)
C41 C25 C50 C24 153.20(18)
C62 C25 C50 C24 7.9(2)
C66 C24 C50 C48 134.62(19)
C47 C24 C50 C48 -58.3(3)
C49 C24 C50 C48 8.5(3)
C66 C24 C50 C25 -12.3(2)
C47 C24 C50 C25 154.74(18)
C49 C24 C50 C25 -138.40(16)
C46 C32 C51 C11 -137.38(19)
C39 C32 C51 C11 -0.4(3)
C46 C32 C51 C10 1.3(3)
C39 C32 C51 C10 138.4(2)
C12 C11 C51 C32 -0.5(3)
C202 C11 C51 C32 143.22(18)
C12 C11 C51 C10 -143.77(19)
C202 C11 C51 C10 -0.1(2)
C9 C10 C51 C32 0.4(3)
C15 C10 C51 C32 -142.76(18)
C9 C10 C51 C11 143.26(18)
C15 C10 C51 C11 0.1(2)
C44 C43 C52 C59 -137.9(2)
C46 C43 C52 C59 0.2(3)
C44 C43 C52 C20 -0.4(3)
C46 C43 C52 C20 137.6(2)
C13 C20 C52 C43 0.3(3)
C31 C20 C52 C43 -142.07(19)
C13 C20 C52 C59 142.35(19)
C31 C20 C52 C59 -0.1(2)
C27 C45 C53 C63 0.4(3)
C28 C45 C53 C63 137.9(2)
C27 C45 C53 C61 -137.8(2)
C28 C45 C53 C61 -0.3(3)
C18 C23 C54 C200 -1.5(3)
C47 C23 C54 C200 -177.49(19)
C18 C23 C54 C30 176.67(19)
C47 C23 C54 C30 0.6(2)
C64 C30 C54 C200 157.7(2)
C64 C30 C54 C23 -20.3(2)
C12 C36 C55 C26 -0.1(3)
C8 C36 C55 C26 138.3(2)
C12 C36 C55 C58 -138.4(2)
C8 C36 C55 C58 0.0(3)
C202 C26 C55 C36 -0.5(3)
C22 C26 C55 C36 -142.31(19)
C202 C26 C55 C58 142.11(19)
C22 C26 C55 C58 0.3(2)
C38 C14 C56 C59 137.85(19)
C67 C14 C56 C59 -1.7(3)
C38 C14 C56 C31 0.9(3)
C67 C14 C56 C31 -138.7(2)
C6 C31 C56 C14 -0.6(3)
C20 C31 C56 C14 141.70(19)
C6 C31 C56 C59 -141.82(19)
C20 C31 C56 C59 0.5(2)
C8 C7 C57 C58 -0.1(3)
C29 C7 C57 C58 142.24(19)
C8 C7 C57 C16 -142.31(19)
C29 C7 C57 C16 0.1(2)
C28 C16 C57 C58 0.4(3)
C40 C16 C57 C58 -142.28(19)
C28 C16 C57 C7 142.62(19)
C40 C16 C57 C7 -0.1(2)
C7 C57 C58 C55 -0.1(3)
C16 C57 C58 C55 137.6(2)
C7 C57 C58 C19 -138.1(2)
C16 C57 C58 C19 -0.4(3)
C36 C55 C58 C57 0.1(3)
C26 C55 C58 C57 -142.57(19)
C36 C55 C58 C19 142.62(19)
C26 C55 C58 C19 -0.1(2)
C21 C19 C58 C57 0.3(3)
C22 C19 C58 C57 142.38(19)
C21 C19 C58 C55 -142.29(19)
C22 C19 C58 C55 -0.2(2)
C14 C56 C59 C65 0.4(3)
C31 C56 C59 C65 142.13(19)
C14 C56 C59 C52 -142.22(18)
C31 C56 C59 C52 -0.5(2)
C43 C52 C59 C65 0.3(3)
C20 C52 C59 C65 -142.07(19)
C43 C52 C59 C56 142.72(18)
C20 C52 C59 C56 0.3(2)
C32 C46 C60 C9 -2.1(3)
C43 C46 C60 C9 -140.77(19)
C32 C46 C60 C65 138.69(19)
C43 C46 C60 C65 0.0(3)
C10 C9 C60 C46 3.8(3)
C49 C9 C60 C46 152.25(18)
C10 C9 C60 C65 -140.65(18)
C49 C9 C60 C65 7.8(2)
C29 C40 C61 C34 -0.4(3)
C16 C40 C61 C34 -138.57(19)
C29 C40 C61 C53 138.0(2)
C16 C40 C61 C53 -0.1(3)
C5 C34 C61 C40 -0.1(3)
C6 C34 C61 C40 143.00(19)
C5 C34 C61 C53 -143.05(18)
C6 C34 C61 C53 0.0(2)
C45 C53 C61 C40 0.3(3)
C63 C53 C61 C40 -142.33(19)
C45 C53 C61 C34 143.23(19)
C63 C53 C61 C34 0.6(2)
C26 C22 C62 C66 2.6(3)
C19 C22 C62 C66 141.30(19)
C26 C22 C62 C25 -138.27(19)
C19 C22 C62 C25 0.4(3)
C41 C25 C62 C22 -0.7(3)
C50 C25 C62 C22 145.23(18)
C41 C25 C62 C66 -145.93(18)
C50 C25 C62 C66 0.0(2)
C42 C38 C63 C6 138.9(2)
C14 C38 C63 C6 0.0(3)
C42 C38 C63 C53 0.3(3)
C14 C38 C63 C53 -138.6(2)
C31 C6 C63 C38 0.3(3)
C34 C6 C63 C38 -142.00(19)
C31 C6 C63 C53 143.31(19)
C34 C6 C63 C53 1.0(2)
C45 C53 C63 C38 -0.6(3)
C61 C53 C63 C38 142.09(19)
C45 C53 C63 C6 -143.73(19)
C61 C53 C63 C6 -1.0(2)
C24 C47 C64 C30 -178.99(18)
C23 C47 C64 C30 -31.2(2)
C49 C47 C64 C30 105.7(2)
C54 C30 C64 C47 31.0(2)
C56 C59 C65 C205 2.2(3)
C52 C59 C65 C205 140.66(19)
C56 C59 C65 C60 -139.09(19)
C52 C59 C65 C60 -0.6(3)
C46 C60 C65 C59 0.5(3)
C9 C60 C65 C59 145.59(18)
C46 C60 C65 C205 -145.36(18)
C9 C60 C65 C205 -0.2(2)
C202 C15 C66 C62 3.5(3)
C10 C15 C66 C62 -136.04(19)
C202 C15 C66 C24 146.50(19)
C10 C15 C66 C24 6.9(3)
C22 C62 C66 C15 -4.6(3)
C25 C62 C66 C15 140.34(18)
C22 C62 C66 C24 -152.77(18)
C25 C62 C66 C24 -7.9(2)
C50 C24 C66 C15 -134.01(19)
C47 C24 C66 C15 59.5(3)
C49 C24 C66 C15 -7.8(3)
C50 C24 C66 C62 12.3(2)
C47 C24 C66 C62 -154.21(19)
C49 C24 C66 C62 138.52(16)
C56 C14 C67 C205 0.3(3)
C38 C14 C67 C205 -143.23(19)
C56 C14 C67 C48 143.45(18)
C38 C14 C67 C48 -0.1(2)
C50 C48 C67 C205 -0.5(3)
C42 C48 C67 C205 142.67(19)
C50 C48 C67 C14 -143.21(19)
C42 C48 C67 C14 0.0(2)
C23 C18 C68 C201 0.4(3)
C23 C54 C200 C201 1.9(3)
C30 C54 C200 C201 -175.9(2)
C54 C200 C201 C68 -1.2(4)
C18 C68 C201 C200 0.1(4)
C22 C26 C202 C15 -1.3(3)
C55 C26 C202 C15 -138.9(2)
C22 C26 C202 C11 138.26(19)
C55 C26 C202 C11 0.7(3)
C66 C15 C202 C26 -0.6(3)
C10 C15 C202 C26 143.60(18)
C66 C15 C202 C11 -144.21(18)
C10 C15 C202 C11 0.0(2)
C12 C11 C202 C26 -0.2(3)
C51 C11 C202 C26 -143.81(18)
C12 C11 C202 C15 143.65(19)
C51 C11 C202 C15 0.0(2)
C40 C29 C203 C5 0.0(3)
C7 C29 C203 C5 138.5(2)
C40 C29 C203 C35 -138.6(2)
C7 C29 C203 C35 -0.1(3)
C34 C5 C203 C29 -0.5(3)
C13 C5 C203 C29 -142.69(19)
C34 C5 C203 C35 142.67(19)
C13 C5 C203 C35 0.5(2)
C17 C35 C203 C29 0.6(3)
C37 C35 C203 C29 142.64(19)
C17 C35 C203 C5 -142.73(19)
C37 C35 C203 C5 -0.7(2)
C14 C67 C205 C65 2.3(3)
C48 C67 C205 C65 -136.10(19)
C14 C67 C205 C49 146.63(19)
C48 C67 C205 C49 8.2(3)
C59 C65 C205 C67 -3.6(3)
C60 C65 C205 C67 141.82(18)
C59 C65 C205 C49 -152.78(18)
C60 C65 C205 C49 -7.4(2)
C9 C49 C205 C67 -135.81(19)
C47 C49 C205 C67 59.3(3)
C24 C49 C205 C67 -7.0(3)
C9 C49 C205 C65 11.8(2)
C47 C49 C205 C65 -153.08(18)
C24 C49 C205 C65 140.65(16)
